data_4115851
loop_
_publ_author_name
'Takeaki Iwamoto'
'Dongzhu Yin'
'Chizuko Kabuto'
'Mitsuo Kira'

_publ_section_title
;
 The First 1,3-Disilabicyclo[1.1.0]butane with Long-Bridge Silicon-Silicon
 Bond
;
_journal_name_full 'Journal of the American Chemical Society'
_journal_page_first 12730
_journal_page_last 12731
_journal_paper_doi 10.1021/ja011658v
_journal_volume 123
_journal_year 2001
_chemical_formula_moiety 'C32 H58 Si4 '
_chemical_formula_sum 'C32 H58 Si4'
_chemical_formula_weight 555.15
_space_group_IT_number 62
_symmetry_cell_setting orthorhombic
_symmetry_Int_Tables_number 62
_symmetry_space_group_name_Hall '-P 2ac 2n'
_symmetry_space_group_name_H-M 'P n m a'
_cell_angle_alpha 90
_cell_angle_beta 90
_cell_angle_gamma 90
_cell_formula_units_Z 4
_cell_length_a 21.484(1)
_cell_length_b 14.019(2)
_cell_length_c 11.0229(9)
_cell_measurement_reflns_used 7667
_cell_measurement_temperature 150.2
_cell_measurement_theta_max 27.4
_cell_volume 3319.9(6)
_computing_data_reduction 'teXsan Ver. 1.10'
_computing_publication_material 'teXsan Ver. 1.10'
_computing_structure_refinement SHELXL97
_computing_structure_solution SIR92
_diffrn_measurement_device_type 'Rigaku/MSC Mercury  CCD'
_diffrn_measurement_method \w
_diffrn_radiation_type 'Mo K\a'
_diffrn_radiation_wavelength 0.7107
_diffrn_reflns_av_R_equivalents 0.000
_diffrn_reflns_limit_h_max 0
_diffrn_reflns_limit_h_min -27
_diffrn_reflns_limit_k_max 18
_diffrn_reflns_limit_k_min 0
_diffrn_reflns_limit_l_max 0
_diffrn_reflns_limit_l_min -13
_diffrn_reflns_number 21405
_diffrn_reflns_theta_max 27.50
_exptl_absorpt_coefficient_mu 0.198
_exptl_absorpt_correction_T_max 0.961
_exptl_absorpt_correction_T_min 0.398
_exptl_absorpt_correction_type multi-scan
_exptl_absorpt_process_details '(Jacobson, 1998)'
_exptl_crystal_colour yellow
_exptl_crystal_density_diffrn 1.111
_exptl_crystal_description prism
_exptl_crystal_size_max 0.300
_exptl_crystal_size_mid 0.300
_exptl_crystal_size_min 0.200
_refine_diff_density_max 0.48
_refine_diff_density_min -0.28
_refine_ls_extinction_coef 0.0000
_refine_ls_extinction_expression Fc^*^=kFc[1+0.001xFc^2^\l^3^/sin(2\q)]^-1/4^
_refine_ls_extinction_method SHELXL
_refine_ls_goodness_of_fit_ref 0.926
_refine_ls_hydrogen_treatment noref
_refine_ls_number_parameters 184
_refine_ls_number_reflns 2839
_refine_ls_R_factor_gt 0.0431
_refine_ls_shift/su_max -0.0010
_refine_ls_structure_factor_coef Fsqd
_refine_ls_weighting_details 'w = 1/[\s^2^(Fo^2^) + (0.1000P)^2^+0.0000P] where P=(Fo^2^+2Fc^2^)/3'
_refine_ls_weighting_scheme calc
_refine_ls_wR_factor_ref 0.1361
_reflns_number_gt 2839
_reflns_number_total 3882
_reflns_threshold_expression >2.0sigma(I)
_cod_data_source_file ja011658v.cif
_cod_data_source_block 1_3-disilabicyclo[1.1.0]bu
_cod_original_cell_volume 3319.9(8)
_cod_original_formula_sum 'C32 H58 Si4 '
_cod_database_code 4115851

loop_
_symmetry_equiv_pos_as_xyz
x,y,z
1/2+x,1/2-y,1/2-z
-x,1/2+y,-z
1/2-x,-y,1/2+z
-x,-y,-z
1/2-x,1/2+y,1/2+z
x,1/2-y,z
1/2+x,y,1/2-z

loop_
_atom_site_label
_atom_site_type_symbol
_atom_site_fract_x
_atom_site_fract_y
_atom_site_fract_z
_atom_site_U_iso_or_equiv
_atom_site_adp_type
_atom_site_occupancy
_atom_site_calc_flag
_atom_site_refinement_flags
Si(1) Si 0.67321(2) 0.33604(4) 0.30275(4) 0.0242(1) Uani 0.91 d P
Si(2) Si 0.60713(2) 0.41756(4) 0.16455(5) 0.0297(2) Uani 1.00 d .
Si(3) Si 0.7338(2) 0.4578(3) 0.4005(5) 0.0218(10) Uani 0.09 d P
C(1) C 0.7368(1) 0.2500 0.2484(2) 0.0272(5) Uani 1.00 d S
C(2) C 0.6411(1) 0.2500 0.4231(2) 0.0270(5) Uani 1.00 d S
C(3) C 0.7517(1) 0.2500 0.1109(2) 0.0284(5) Uani 1.00 d S
C(4) C 0.78990(9) 0.3391(2) 0.0781(2) 0.0368(4) Uani 1.00 d .
C(5) C 0.7999(1) 0.2500 0.3187(2) 0.0402(7) Uani 1.00 d S
C(6) C 0.83741(9) 0.3392(2) 0.2846(2) 0.0489(6) Uani 1.00 d .
C(7) C 0.85172(9) 0.3390(2) 0.1479(2) 0.0443(5) Uani 1.00 d .
C(8) C 0.8886(1) 0.2500 0.1156(3) 0.0480(8) Uani 1.00 d S
C(9) C 0.6728(1) 0.2500 0.5499(2) 0.0359(6) Uani 1.00 d S
C(10) C 0.65288(9) 0.3392(2) 0.6208(2) 0.0451(6) Uani 1.00 d .
C(11) C 0.5698(1) 0.2500 0.4433(2) 0.0301(6) Uani 1.00 d S
C(12) C 0.55032(9) 0.3389(2) 0.5145(2) 0.0376(5) Uani 1.00 d .
C(13) C 0.58203(9) 0.3390(2) 0.6394(2) 0.0432(5) Uani 1.00 d .
C(14) C 0.5623(1) 0.2500 0.7087(3) 0.0504(9) Uani 1.00 d S
C(15) C 0.6195(1) 0.5500(2) 0.1939(2) 0.0431(5) Uani 1.00 d .
C(16) C 0.6870(1) 0.5790(2) 0.1704(3) 0.0723(9) Uani 1.00 d .
C(17) C 0.5776(2) 0.6069(2) 0.1059(3) 0.0687(8) Uani 1.00 d .
C(18) C 0.6010(1) 0.5752(2) 0.3243(2) 0.0571(7) Uani 1.00 d .
C(19) C 0.5217(1) 0.3934(2) 0.1878(2) 0.0471(6) Uani 1.00 d .
C(20) C 0.6248(1) 0.3954(2) 0.0005(2) 0.0521(6) Uani 1.00 d .
H(1) H 0.7111 0.2500 0.0664 0.0398 Uiso 1.00 calc S
H(2) H 0.7658 0.4049 0.0976 0.0575 Uiso 1.00 calc .
H(3) H 0.7992 0.3349 -0.0208 0.0593 Uiso 1.00 calc .
H(4) H 0.8762 0.4011 0.1185 0.0818 Uiso 1.00 calc .
H(5) H 0.8975 0.2500 0.0262 0.0524 Uiso 1.00 calc S
H(6) H 0.9299 0.2500 0.1586 0.0595 Uiso 1.00 calc S
H(7) H 0.8791 0.3342 0.3282 0.0641 Uiso 1.00 calc .
H(8) H 0.8127 0.3984 0.3056 0.0709 Uiso 1.00 calc .
H(9) H 0.7910 0.2500 0.4082 0.0667 Uiso 1.00 calc S
H(10) H 0.7220 0.2500 0.5466 0.0614 Uiso 1.00 calc S
H(11) H 0.6660 0.4035 0.5772 0.0714 Uiso 1.00 calc .
H(12) H 0.6730 0.3439 0.6953 0.0528 Uiso 1.00 calc .
H(13) H 0.5492 0.2500 0.3623 0.0265 Uiso 1.00 calc S
H(14) H 0.5610 0.4000 0.4648 0.0543 Uiso 1.00 calc .
H(15) H 0.5020 0.3388 0.5257 0.0532 Uiso 1.00 calc .
H(16) H 0.5663 0.4044 0.6823 0.0587 Uiso 1.00 calc .
H(17) H 0.5182 0.2500 0.7248 0.0463 Uiso 1.00 calc S
H(18) H 0.5833 0.2500 0.7888 0.0405 Uiso 1.00 calc S
H(19) H 0.6896 0.6534 0.1864 0.0937 Uiso 1.00 calc .
H(20) H 0.7101 0.5602 0.0933 0.1030 Uiso 1.00 calc .
H(21) H 0.7133 0.5488 0.2362 0.0701 Uiso 1.00 calc .
H(22) H 0.5955 0.6004 0.0226 0.1004 Uiso 1.00 calc .
H(23) H 0.5849 0.6721 0.1226 0.0890 Uiso 1.00 calc .
H(24) H 0.5305 0.5878 0.1301 0.0867 Uiso 1.00 calc .
H(25) H 0.6109 0.6459 0.3395 0.0960 Uiso 1.00 calc .
H(26) H 0.6275 0.5378 0.3789 0.0833 Uiso 1.00 calc .
H(27) H 0.5512 0.5584 0.3472 0.0926 Uiso 1.00 calc .
H(28) H 0.5059 0.3904 0.2788 0.0839 Uiso 1.00 calc .
H(29) H 0.5007 0.4468 0.1409 0.0841 Uiso 1.00 calc .
H(30) H 0.5182 0.3220 0.1493 0.0967 Uiso 1.00 calc .
H(31) H 0.6682 0.3964 -0.0204 0.0723 Uiso 1.00 calc .
H(32) H 0.6147 0.3245 -0.0090 0.0931 Uiso 1.00 calc .
H(33) H 0.6002 0.4452 -0.0627 0.1173 Uiso 1.00 calc .

loop_
_atom_site_aniso_label
_atom_site_aniso_U_11
_atom_site_aniso_U_22
_atom_site_aniso_U_33
_atom_site_aniso_U_12
_atom_site_aniso_U_13
_atom_site_aniso_U_23
Si(1) 0.0174(2) 0.0357(3) 0.0196(3) 0.0017(2) 0.0036(2) 0.0004(2)
Si(2) 0.0299(3) 0.0290(3) 0.0303(3) 0.0003(2) -0.0019(2) -0.0002(2)
Si(3) 0.024(2) 0.014(2) 0.027(2) 0.000(2) -0.015(2) -0.011(2)
C(1) 0.017(1) 0.044(1) 0.021(1) 0.0000 0.0013(9) 0.0000
C(2) 0.019(1) 0.043(1) 0.019(1) 0.0000 -0.0002(9) 0.0000
C(3) 0.020(1) 0.042(2) 0.023(1) 0.0000 0.0027(9) 0.0000
C(4) 0.0290(9) 0.050(1) 0.0319(9) -0.0071(8) 0.0057(8) 0.0026(9)
C(5) 0.018(1) 0.078(2) 0.025(1) 0.0000 0.0003(10) 0.0000
C(6) 0.0242(9) 0.085(2) 0.038(1) -0.017(1) 0.0014(8) -0.012(1)
C(7) 0.0252(9) 0.069(2) 0.038(1) -0.0140(10) 0.0078(8) -0.005(1)
C(8) 0.021(1) 0.088(3) 0.035(2) 0.0000 0.008(1) 0.0000
C(9) 0.019(1) 0.068(2) 0.020(1) 0.0000 -0.0019(9) 0.0000
C(10) 0.0281(9) 0.080(2) 0.0269(10) -0.006(1) -0.0011(7) -0.015(1)
C(11) 0.017(1) 0.051(2) 0.022(1) 0.0000 0.0001(9) 0.0000
C(12) 0.0231(8) 0.060(1) 0.0301(9) 0.0043(9) 0.0036(7) -0.0055(9)
C(13) 0.0302(10) 0.072(2) 0.0271(10) 0.001(1) 0.0045(8) -0.0119(10)
C(14) 0.030(1) 0.096(3) 0.025(1) 0.0000 0.007(1) 0.0000
C(15) 0.039(1) 0.030(1) 0.060(1) -0.0011(8) 0.0040(10) -0.0061(10)
C(16) 0.049(1) 0.045(1) 0.123(3) -0.018(1) 0.018(2) -0.007(2)
C(17) 0.087(2) 0.033(1) 0.086(2) 0.010(1) -0.005(2) 0.012(1)
C(18) 0.052(1) 0.051(1) 0.068(2) 0.004(1) -0.003(1) -0.030(1)
C(19) 0.031(1) 0.050(1) 0.061(1) -0.0063(9) -0.0125(9) 0.018(1)
C(20) 0.073(2) 0.052(1) 0.031(1) 0.023(1) -0.006(1) -0.0004(10)

loop_
_atom_type_symbol
_atom_type_description
_atom_type_scat_dispersion_real
_atom_type_scat_dispersion_imag
_atom_type_scat_source
C C 0.003 0.002
;International Tables for Crystallography
(1992, Vol. C, Tables 4.2.6.8 and 6.1.1.4)
;
H H 0.000 0.000
;International Tables for Crystallography
(1992, Vol. C, Table 6.1.1.4)
;
Si Si 0.082 0.070
;International Tables for Crystallography
(1992, Vol. C, Tables 4.2.6.8 and 6.1.1.4)
;

loop_
_geom_angle_atom_site_label_1
_geom_angle_atom_site_label_2
_geom_angle_atom_site_label_3
_geom_angle
_geom_angle_site_symmetry_2
_geom_angle_site_symmetry_3
_geom_angle_publ_flag
Si(1) Si(1) Si(2) 118.76(2) 7_555 1_555 yes
Si(1) Si(1) Si(3) 135.3(1) 7_555 1_555 yes
Si(1) Si(1) C(1) 51.05(4) 7_555 1_555 yes
Si(1) Si(1) C(2) 51.11(5) 7_555 1_555 yes
Si(2) Si(1) Si(3) 105.7(1) 1_555 1_555 yes
Si(2) Si(1) C(1) 121.86(7) 1_555 1_555 yes
Si(2) Si(1) C(2) 122.05(7) 1_555 1_555 yes
Si(3) Si(1) C(1) 101.6(1) 1_555 1_555 yes
Si(3) Si(1) C(2) 109.3(1) 1_555 1_555 yes
C(1) Si(1) C(2) 94.39(8) 1_555 1_555 yes
Si(1) Si(2) C(15) 106.09(7) 1_555 1_555 yes
Si(1) Si(2) C(19) 114.12(8) 1_555 1_555 yes
Si(1) Si(2) C(20) 114.72(9) 1_555 1_555 yes
C(15) Si(2) C(19) 106.7(1) 1_555 1_555 yes
C(15) Si(2) C(20) 107.3(1) 1_555 1_555 yes
C(19) Si(2) C(20) 107.4(1) 1_555 1_555 yes
Si(1) C(1) Si(1) 77.90(9) 1_555 7_555 yes
Si(1) C(1) C(3) 116.9(1) 1_555 1_555 yes
Si(1) C(1) C(5) 117.6(1) 1_555 1_555 yes
Si(1) C(1) C(3) 116.9(1) 7_555 1_555 yes
Si(1) C(1) C(5) 117.6(1) 7_555 1_555 yes
C(3) C(1) C(5) 107.8(2) 1_555 1_555 yes
Si(1) C(2) Si(1) 77.78(9) 1_555 7_555 yes
Si(1) C(2) C(9) 117.7(1) 1_555 1_555 yes
Si(1) C(2) C(11) 117.0(1) 1_555 1_555 yes
Si(1) C(2) C(9) 117.7(1) 7_555 1_555 yes
Si(1) C(2) C(11) 117.0(1) 7_555 1_555 yes
C(9) C(2) C(11) 107.7(2) 1_555 1_555 yes
C(1) C(3) C(4) 109.9(1) 1_555 1_555 yes
C(1) C(3) C(4) 109.9(1) 1_555 7_555 yes
C(1) C(3) H(1) 107.4 1_555 1_555 no
C(4) C(3) C(4) 108.7(2) 1_555 7_555 yes
C(4) C(3) H(1) 110.5 1_555 1_555 no
C(4) C(3) H(1) 110.5 7_555 1_555 no
C(3) C(4) C(7) 110.1(2) 1_555 1_555 yes
C(3) C(4) H(2) 113.1 1_555 1_555 no
C(3) C(4) H(3) 106.5 1_555 1_555 no
C(7) C(4) H(2) 108.4 1_555 1_555 no
C(7) C(4) H(3) 109.6 1_555 1_555 no
H(2) C(4) H(3) 109.1 1_555 1_555 no
C(1) C(5) C(6) 109.5(1) 1_555 1_555 yes
C(1) C(5) C(6) 109.5(1) 1_555 7_555 yes
C(1) C(5) H(9) 108.8 1_555 1_555 no
C(6) C(5) C(6) 109.2(2) 1_555 7_555 yes
C(6) C(5) H(9) 109.9 1_555 1_555 no
C(6) C(5) H(9) 109.9 7_555 1_555 no
C(5) C(6) C(7) 110.1(2) 1_555 1_555 yes
C(5) C(6) H(7) 106.8 1_555 1_555 no
C(5) C(6) H(8) 109.7 1_555 1_555 no
C(7) C(6) H(7) 106.6 1_555 1_555 no
C(7) C(6) H(8) 109.3 1_555 1_555 no
H(7) C(6) H(8) 114.3 1_555 1_555 no
C(4) C(7) C(6) 108.5(2) 1_555 1_555 yes
C(4) C(7) C(8) 109.5(2) 1_555 1_555 yes
C(4) C(7) H(4) 105.9 1_555 1_555 no
C(6) C(7) C(8) 109.6(2) 1_555 1_555 yes
C(6) C(7) H(4) 113.2 1_555 1_555 no
C(8) C(7) H(4) 109.9 1_555 1_555 no
C(7) C(8) C(7) 110.3(2) 1_555 7_555 yes
C(7) C(8) H(5) 109.2 1_555 1_555 no
C(7) C(8) H(6) 110.4 1_555 1_555 no
C(7) C(8) H(5) 109.2 7_555 1_555 no
C(7) C(8) H(6) 110.4 7_555 1_555 no
H(5) C(8) H(6) 107.2 1_555 1_555 no
C(2) C(9) C(10) 109.6(1) 1_555 1_555 yes
C(2) C(9) C(10) 109.6(1) 1_555 7_555 yes
C(2) C(9) H(10) 113.9 1_555 1_555 no
C(10) C(9) C(10) 109.1(2) 1_555 7_555 yes
C(10) C(9) H(10) 107.2 1_555 1_555 no
C(10) C(9) H(10) 107.2 7_555 1_555 no
C(9) C(10) C(13) 110.1(2) 1_555 1_555 yes
C(9) C(10) H(11) 112.9 1_555 1_555 no
C(9) C(10) H(12) 112.2 1_555 1_555 no
C(13) C(10) H(11) 109.0 1_555 1_555 no
C(13) C(10) H(12) 110.0 1_555 1_555 no
H(11) C(10) H(12) 102.5 1_555 1_555 no
C(2) C(11) C(12) 110.1(1) 1_555 1_555 yes
C(2) C(11) C(12) 110.1(1) 1_555 7_555 yes
C(2) C(11) H(13) 108.0 1_555 1_555 no
C(12) C(11) C(12) 109.0(2) 1_555 7_555 yes
C(12) C(11) H(13) 109.8 1_555 1_555 no
C(12) C(11) H(13) 109.8 7_555 1_555 no
C(11) C(12) C(13) 109.8(2) 1_555 1_555 yes
C(11) C(12) H(14) 109.9 1_555 1_555 no
C(11) C(12) H(15) 109.3 1_555 1_555 no
C(13) C(12) H(14) 111.8 1_555 1_555 no
C(13) C(12) H(15) 109.5 1_555 1_555 no
H(14) C(12) H(15) 106.5 1_555 1_555 no
C(10) C(13) C(12) 108.6(2) 1_555 1_555 yes
C(10) C(13) C(14) 110.1(2) 1_555 1_555 yes
C(10) C(13) H(16) 111.5 1_555 1_555 no
C(12) C(13) C(14) 108.9(2) 1_555 1_555 yes
C(12) C(13) H(16) 104.7 1_555 1_555 no
C(14) C(13) H(16) 112.8 1_555 1_555 no
C(13) C(14) C(13) 110.0(2) 1_555 7_555 yes
C(13) C(14) H(17) 111.5 1_555 1_555 no
C(13) C(14) H(18) 108.6 1_555 1_555 no
C(13) C(14) H(17) 111.5 7_555 1_555 no
C(13) C(14) H(18) 108.6 7_555 1_555 no
H(17) C(14) H(18) 106.4 1_555 1_555 no
Si(2) C(15) C(16) 111.3(2) 1_555 1_555 yes
Si(2) C(15) C(17) 108.4(2) 1_555 1_555 yes
Si(2) C(15) C(18) 110.4(2) 1_555 1_555 yes
C(16) C(15) C(17) 108.0(2) 1_555 1_555 yes
C(16) C(15) C(18) 110.1(2) 1_555 1_555 yes
C(17) C(15) C(18) 108.6(2) 1_555 1_555 yes
C(15) C(16) H(19) 106.4 1_555 1_555 no
C(15) C(16) H(20) 122.3 1_555 1_555 no
C(15) C(16) H(21) 107.3 1_555 1_555 no
H(19) C(16) H(20) 111.6 1_555 1_555 no
H(19) C(16) H(21) 105.3 1_555 1_555 no
H(20) C(16) H(21) 102.6 1_555 1_555 no
C(15) C(17) H(22) 107.8 1_555 1_555 no
C(15) C(17) H(23) 106.3 1_555 1_555 no
C(15) C(17) H(24) 105.2 1_555 1_555 no
H(22) C(17) H(23) 101.6 1_555 1_555 no
H(22) C(17) H(24) 124.4 1_555 1_555 no
H(23) C(17) H(24) 110.3 1_555 1_555 no
C(15) C(18) H(25) 108.8 1_555 1_555 no
C(15) C(18) H(26) 107.6 1_555 1_555 no
C(15) C(18) H(27) 114.1 1_555 1_555 no
H(25) C(18) H(26) 107.1 1_555 1_555 no
H(25) C(18) H(27) 111.3 1_555 1_555 no
H(26) C(18) H(27) 107.5 1_555 1_555 no
Si(2) C(19) H(28) 116.7 1_555 1_555 no
Si(2) C(19) H(29) 103.3 1_555 1_555 no
Si(2) C(19) H(30) 100.3 1_555 1_555 no
H(28) C(19) H(29) 111.7 1_555 1_555 no
H(28) C(19) H(30) 108.0 1_555 1_555 no
H(29) C(19) H(30) 116.7 1_555 1_555 no
Si(2) C(20) H(31) 115.1 1_555 1_555 no
Si(2) C(20) H(32) 102.5 1_555 1_555 no
Si(2) C(20) H(33) 113.7 1_555 1_555 no
H(31) C(20) H(32) 101.3 1_555 1_555 no
H(31) C(20) H(33) 107.5 1_555 1_555 no
H(32) C(20) H(33) 116.3 1_555 1_555 no

loop_
_geom_bond_atom_site_label_1
_geom_bond_atom_site_label_2
_geom_bond_distance
_geom_bond_site_symmetry_2
_geom_bond_publ_flag
Si(1) Si(1) 2.412(1) 7_555 yes
Si(1) Si(2) 2.3753(7) . yes
Si(1) Si(3) 2.403(5) . yes
Si(1) C(1) 1.919(2) . yes
Si(1) C(2) 1.921(2) . yes
Si(2) C(15) 1.903(2) . yes
Si(2) C(19) 1.885(2) . yes
Si(2) C(20) 1.874(2) . yes
C(1) C(3) 1.549(3) . yes
C(1) C(5) 1.562(3) . yes
C(2) C(9) 1.554(3) . yes
C(2) C(11) 1.549(3) . yes
C(3) C(4) 1.538(3) . yes
C(3) C(4) 1.538(3) 7_555 yes
C(3) H(1) 1.001 . no
C(4) C(7) 1.535(3) . yes
C(4) H(2) 1.080 . no
C(4) H(3) 1.110 . no
C(5) C(6) 1.534(3) . yes
C(5) C(6) 1.534(3) 7_555 yes
C(5) H(9) 1.005 . no
C(6) C(7) 1.538(3) . yes
C(6) H(7) 1.019 . no
C(6) H(8) 1.012 . no
C(7) C(8) 1.521(3) . yes
C(7) H(4) 1.068 . no
C(8) H(5) 1.003 . no
C(8) H(6) 1.005 . no
C(9) C(10) 1.535(3) . yes
C(9) C(10) 1.535(3) 7_555 yes
C(9) H(10) 1.059 . no
C(10) C(13) 1.536(3) . yes
C(10) H(11) 1.061 . no
C(10) H(12) 0.930 . no
C(11) C(12) 1.531(3) . yes
C(11) C(12) 1.531(3) 7_555 yes
C(11) H(13) 0.996 . no
C(12) C(13) 1.537(3) . yes
C(12) H(14) 1.042 . no
C(12) H(15) 1.046 . no
C(13) C(14) 1.523(3) . yes
C(13) H(16) 1.085 . no
C(14) H(17) 0.964 . no
C(14) H(18) 0.992 . no
C(15) C(16) 1.529(4) . yes
C(15) C(17) 1.544(4) . yes
C(15) C(18) 1.533(4) . yes
C(16) H(19) 1.059 . no
C(16) H(20) 1.018 . no
C(16) H(21) 1.012 . no
C(17) H(22) 1.001 . no
C(17) H(23) 0.946 . no
C(17) H(24) 1.080 . no
C(18) H(25) 1.027 . no
C(18) H(26) 0.981 . no
C(18) H(27) 1.124 . no
C(19) H(28) 1.059 . no
C(19) H(29) 1.015 . no
C(19) H(30) 1.091 . no
C(20) H(31) 0.961 . no
C(20) H(32) 1.022 . no
C(20) H(33) 1.118 . no

loop_
_geom_torsion_atom_site_label_1
_geom_torsion_atom_site_label_2
_geom_torsion_atom_site_label_3
_geom_torsion_atom_site_label_4
_geom_torsion
_geom_torsion_site_symmetry_1
_geom_torsion_site_symmetry_2
_geom_torsion_site_symmetry_3
_geom_torsion_site_symmetry_4
_geom_torsion_publ_flag
Si(1) Si(1) Si(2) C(15) -179.17(7) 1_555 7_555 7_555 7_555 yes
Si(1) Si(1) Si(2) C(19) -61.96(9) 1_555 7_555 7_555 7_555 yes
Si(1) Si(1) Si(2) C(20) 62.54(9) 1_555 7_555 7_555 7_555 yes
Si(1) Si(1) C(1) C(3) -114.2(1) 1_555 7_555 1_555 1_555 yes
Si(1) Si(1) C(1) C(5) 115.0(2) 1_555 7_555 1_555 1_555 yes
Si(1) Si(1) C(2) C(9) -115.0(2) 1_555 7_555 1_555 1_555 yes
Si(1) Si(1) C(2) C(11) 114.3(2) 1_555 7_555 1_555 1_555 yes
Si(1) Si(2) C(15) C(16) 61.2(2) 1_555 1_555 1_555 1_555 yes
Si(1) Si(2) C(15) C(17) 179.9(2) 1_555 1_555 1_555 1_555 yes
Si(1) Si(2) C(15) C(18) -61.3(2) 1_555 1_555 1_555 1_555 yes
Si(1) C(1) Si(1) Si(2) 103.06(6) 1_555 1_555 7_555 7_555 yes
Si(1) C(1) Si(1) Si(3) -140.1(1) 1_555 1_555 7_555 7_555 yes
Si(1) C(1) Si(1) C(2) -29.34(9) 1_555 1_555 7_555 1_555 yes
Si(1) C(1) C(3) C(4) 75.4(2) 1_555 1_555 1_555 1_555 yes
Si(1) C(1) C(3) C(4) -165.1(1) 1_555 1_555 1_555 7_555 yes
Si(1) C(1) C(5) C(6) -75.0(2) 1_555 1_555 1_555 1_555 yes
Si(1) C(1) C(5) C(6) 165.3(1) 1_555 1_555 1_555 7_555 yes
Si(1) C(2) Si(1) Si(2) -102.96(6) 1_555 1_555 7_555 7_555 yes
Si(1) C(2) Si(1) Si(3) 133.2(1) 1_555 1_555 7_555 7_555 yes
Si(1) C(2) Si(1) C(1) 29.31(9) 1_555 1_555 7_555 1_555 yes
Si(1) C(2) C(9) C(10) 75.0(2) 1_555 1_555 1_555 1_555 yes
Si(1) C(2) C(9) C(10) -165.3(1) 1_555 1_555 1_555 7_555 yes
Si(1) C(2) C(11) C(12) -75.1(2) 1_555 1_555 1_555 1_555 yes
Si(1) C(2) C(11) C(12) 164.7(1) 1_555 1_555 1_555 7_555 yes
Si(2) Si(1) Si(1) Si(2) 0.0 1_555 1_555 7_555 7_555 yes
Si(2) Si(1) Si(1) Si(3) 172.6(2) 1_555 1_555 7_555 7_555 yes
Si(2) Si(1) Si(1) C(1) 109.31(10) 1_555 1_555 7_555 1_555 yes
Si(2) Si(1) Si(1) C(2) -109.57(9) 1_555 1_555 7_555 1_555 yes
Si(2) Si(1) C(1) C(3) 11.2(1) 1_555 1_555 1_555 1_555 yes
Si(2) Si(1) C(1) C(5) 141.9(1) 1_555 1_555 1_555 1_555 yes
Si(2) Si(1) C(2) C(9) -142.0(1) 1_555 1_555 1_555 1_555 yes
Si(2) Si(1) C(2) C(11) -11.3(1) 1_555 1_555 1_555 1_555 yes
Si(3) Si(1) Si(1) Si(3) 0.0 1_555 1_555 7_555 7_555 yes
Si(3) Si(1) Si(1) C(1) -63.3(2) 1_555 1_555 7_555 1_555 yes
Si(3) Si(1) Si(1) C(2) 77.8(2) 1_555 1_555 7_555 1_555 yes
Si(3) Si(1) Si(2) C(15) -6.2(1) 1_555 1_555 1_555 1_555 yes
Si(3) Si(1) Si(2) C(19) -123.5(2) 1_555 1_555 1_555 1_555 yes
Si(3) Si(1) Si(2) C(20) 112.0(2) 1_555 1_555 1_555 1_555 yes
Si(3) Si(1) C(1) C(3) -105.7(2) 1_555 1_555 1_555 1_555 yes
Si(3) Si(1) C(1) C(5) 25.1(2) 1_555 1_555 1_555 1_555 yes
Si(3) Si(1) C(2) C(9) -18.2(2) 1_555 1_555 1_555 1_555 yes
Si(3) Si(1) C(2) C(11) 112.5(2) 1_555 1_555 1_555 1_555 yes
C(1) Si(1) Si(1) C(2) 141.1(1) 1_555 1_555 7_555 1_555 yes
C(1) Si(1) Si(2) C(15) -121.04(9) 1_555 1_555 1_555 1_555 yes
C(1) Si(1) Si(2) C(19) 121.7(1) 1_555 1_555 1_555 1_555 yes
C(1) Si(1) Si(2) C(20) -2.7(1) 1_555 1_555 1_555 1_555 yes
C(1) Si(1) C(2) C(9) 85.7(1) 1_555 1_555 1_555 1_555 yes
C(1) Si(1) C(2) C(11) -143.6(1) 1_555 1_555 1_555 1_555 yes
C(1) Si(1) Si(1) C(2) -141.1(1) 1_555 7_555 1_555 1_555 yes
C(1) Si(1) Si(2) C(15) 121.04(9) 1_555 7_555 7_555 7_555 yes
C(1) Si(1) Si(2) C(19) -121.7(1) 1_555 7_555 7_555 7_555 yes
C(1) Si(1) Si(2) C(20) 2.7(1) 1_555 7_555 7_555 7_555 yes
C(1) Si(1) C(2) C(9) -85.7(1) 1_555 7_555 1_555 1_555 yes
C(1) Si(1) C(2) C(11) 143.6(1) 1_555 7_555 1_555 1_555 yes
C(1) C(3) C(4) C(7) 61.0(2) 1_555 1_555 1_555 1_555 yes
C(1) C(3) C(4) C(7) -61.0(2) 1_555 1_555 7_555 7_555 yes
C(1) C(5) C(6) C(7) -61.1(2) 1_555 1_555 1_555 1_555 yes
C(1) C(5) C(6) C(7) 61.1(2) 1_555 1_555 7_555 7_555 yes
C(2) Si(1) Si(2) C(15) 119.26(9) 1_555 1_555 1_555 1_555 yes
C(2) Si(1) Si(2) C(19) 2.0(1) 1_555 1_555 1_555 1_555 yes
C(2) Si(1) Si(2) C(20) -122.4(1) 1_555 1_555 1_555 1_555 yes
C(2) Si(1) C(1) C(3) 143.6(1) 1_555 1_555 1_555 1_555 yes
C(2) Si(1) C(1) C(5) -85.7(1) 1_555 1_555 1_555 1_555 yes
C(2) Si(1) Si(2) C(15) -119.26(9) 1_555 7_555 7_555 7_555 yes
C(2) Si(1) Si(2) C(19) -2.0(1) 1_555 7_555 7_555 7_555 yes
C(2) Si(1) Si(2) C(20) 122.4(1) 1_555 7_555 7_555 7_555 yes
C(2) Si(1) C(1) C(3) -143.6(1) 1_555 7_555 1_555 1_555 yes
C(2) Si(1) C(1) C(5) 85.7(1) 1_555 7_555 1_555 1_555 yes
C(2) C(9) C(10) C(13) 61.0(2) 1_555 1_555 1_555 1_555 yes
C(2) C(9) C(10) C(13) -61.0(2) 1_555 1_555 7_555 7_555 yes
C(2) C(11) C(12) C(13) -61.1(2) 1_555 1_555 1_555 1_555 yes
C(2) C(11) C(12) C(13) 61.1(2) 1_555 1_555 7_555 7_555 yes
C(3) C(1) C(5) C(6) 59.9(1) 1_555 1_555 1_555 1_555 yes
C(3) C(1) C(5) C(6) -59.9(1) 1_555 1_555 1_555 7_555 yes
C(3) C(4) C(7) C(6) -60.1(2) 1_555 1_555 1_555 1_555 yes
C(3) C(4) C(7) C(8) 59.6(2) 1_555 1_555 1_555 1_555 yes
C(3) C(4) C(7) C(6) 60.1(2) 1_555 7_555 7_555 7_555 yes
C(3) C(4) C(7) C(8) -59.6(2) 1_555 7_555 7_555 1_555 yes
C(4) C(3) C(1) C(5) -59.8(1) 1_555 1_555 1_555 1_555 yes
C(4) C(3) C(4) C(7) 59.3(2) 1_555 1_555 7_555 7_555 yes
C(4) C(7) C(6) C(5) 60.4(2) 1_555 1_555 1_555 1_555 yes
C(4) C(7) C(8) C(7) -59.5(3) 1_555 1_555 1_555 7_555 yes
C(5) C(6) C(7) C(8) -59.2(2) 1_555 1_555 1_555 1_555 yes
C(5) C(6) C(7) C(8) 59.2(2) 1_555 7_555 7_555 1_555 yes
C(6) C(5) C(6) C(7) -58.8(3) 1_555 1_555 7_555 7_555 yes
C(6) C(7) C(8) C(7) 59.5(3) 1_555 1_555 1_555 7_555 yes
C(9) C(2) C(11) C(12) 60.1(1) 1_555 1_555 1_555 1_555 yes
C(9) C(2) C(11) C(12) -60.1(1) 1_555 1_555 1_555 7_555 yes
C(9) C(10) C(13) C(12) -60.1(2) 1_555 1_555 1_555 1_555 yes
C(9) C(10) C(13) C(14) 59.1(2) 1_555 1_555 1_555 1_555 yes
C(9) C(10) C(13) C(12) 60.1(2) 1_555 7_555 7_555 7_555 yes
C(9) C(10) C(13) C(14) -59.1(2) 1_555 7_555 7_555 1_555 yes
C(10) C(9) C(2) C(11) -59.8(1) 1_555 1_555 1_555 1_555 yes
C(10) C(9) C(10) C(13) 59.0(3) 1_555 1_555 7_555 7_555 yes
C(10) C(13) C(12) C(11) 59.9(2) 1_555 1_555 1_555 1_555 yes
C(10) C(13) C(14) C(13) -58.6(3) 1_555 1_555 1_555 7_555 yes
C(11) C(12) C(13) C(14) -60.0(2) 1_555 1_555 1_555 1_555 yes
C(11) C(12) C(13) C(14) 60.0(2) 1_555 7_555 7_555 1_555 yes
C(12) C(11) C(12) C(13) -59.8(2) 1_555 1_555 7_555 7_555 yes
C(12) C(13) C(14) C(13) 60.5(3) 1_555 1_555 1_555 7_555 yes
C(16) C(15) Si(2) C(19) -176.8(2) 1_555 1_555 1_555 1_555 yes
C(16) C(15) Si(2) C(20) -61.9(2) 1_555 1_555 1_555 1_555 yes
C(17) C(15) Si(2) C(19) -58.1(2) 1_555 1_555 1_555 1_555 yes
C(17) C(15) Si(2) C(20) 56.8(2) 1_555 1_555 1_555 1_555 yes
C(18) C(15) Si(2) C(19) 60.7(2) 1_555 1_555 1_555 1_555 yes
C(18) C(15) Si(2) C(20) 175.6(2) 1_555 1_555 1_555 1_555 yes
